data_7246258
loop_
_publ_author_name
'Huang, Gui-Mei'
'Li, Shuang'
'Ma, Meng-Xia'
'Li, Shi-Ming'
'Li, Wen-Qiang'
'Ni, Qing-Ling'
'Gui, Liu-Cheng'
'Wang, Xiu-Jian'

_publ_section_title
;
 Construction of ZnII/CdII-based MOFs containing a tripodal aromatic
 carboxylate ligand with unequal arms and their fluorescence detection for
 Cu2+ and Fe3+ cations
;
_journal_issue 8
_journal_name_full CrystEngComm
_journal_page_first 1232
_journal_page_last 1239
_journal_paper_doi 10.1039/D3CE00007A
_journal_volume 25
_journal_year 2023
_chemical_formula_moiety 'C45 H34 N5 O7 Zn1.5'
_chemical_formula_sum 'C45 H34 N5 O7 Zn1.5'
_chemical_formula_weight 854.82
_space_group_crystal_system monoclinic
_space_group_IT_number 15
_space_group_name_Hall '-C 2yc'
_space_group_name_H-M_alt 'C 1 2/c 1'
_atom_sites_solution_hydrogens mixed
_atom_sites_solution_primary dual
_audit_creation_date 2022-02-19
_audit_creation_method
;
Olex2 1.3
(compiled 2020.11.12 svn.r5f609507 for OlexSys, GUI svn.r6408)
;
_audit_update_record
;
2023-01-02 deposited with the CCDC.	2023-01-24 downloaded from the CCDC.
;
_cell_angle_alpha 90
_cell_angle_beta 94.5950(10)
_cell_angle_gamma 90
_cell_formula_units_Z 8
_cell_length_a 16.7507(2)
_cell_length_b 20.1161(3)
_cell_length_c 23.6396(3)
_cell_measurement_reflns_used 12237
_cell_measurement_temperature 293(2)
_cell_measurement_theta_max 28.3990
_cell_measurement_theta_min 3.7280
_cell_volume 7939.97(18)
_computing_cell_refinement 'CrysAlisPro 1.171.41.104a (Rigaku OD, 2021)'
_computing_data_collection 'CrysAlisPro 1.171.41.104a (Rigaku OD, 2021)'
_computing_data_reduction 'CrysAlisPro 1.171.41.104a (Rigaku OD, 2021)'
_computing_molecular_graphics 'Olex2 1.3 (Dolomanov et al., 2009)'
_computing_publication_material 'Olex2 1.3 (Dolomanov et al., 2009)'
_computing_structure_refinement 'SHELXL 2018/3 (Sheldrick, 2015)'
_computing_structure_solution 'SHELXT 2018/2 (Sheldrick, 2018)'
_diffrn_ambient_temperature 293(2)
_diffrn_detector 'CCD plate'
_diffrn_detector_area_resol_mean 15.9784
_diffrn_detector_type Eos
_diffrn_measured_fraction_theta_full 0.997
_diffrn_measured_fraction_theta_max 0.898
_diffrn_measurement_details
;
List of Runs (angles in degrees, time in seconds):

  # Type    Start    End  Width  t~exp~   \w     \q     \k     \f   Frames
#--------------------------------------------------------------------------
  1  \w    -55.00  62.00   1.00   50.00    --   17.69 -19.00-120.00  117
  2  \w     39.00  94.00   1.00   50.00    --   17.69 178.00-150.00   55
  3  \w    -42.00  10.00   1.00   50.00    --  -19.65 -77.00  30.00   52
  4  \w    -96.00 -37.00   1.00   50.00    --  -19.65 178.00-120.00   59
  5  \w    -42.00 -17.00   1.00   50.00    --  -19.65 -77.00 150.00   25
  6  \w    -88.00   2.00   1.00   50.00    --  -19.65 -57.00 -90.00   90
;
_diffrn_measurement_device 'four-circle diffractometer'
_diffrn_measurement_device_type 'SuperNova, Single source at offset/far, Eos'
_diffrn_measurement_method '\w scans'
_diffrn_orient_matrix_type 'CrysAlisPro convention (1999,Acta A55,543-557)'
_diffrn_orient_matrix_UB_11 -0.0140099000
_diffrn_orient_matrix_UB_12 -0.0318799000
_diffrn_orient_matrix_UB_13 -0.0089705000
_diffrn_orient_matrix_UB_21 -0.0395793000
_diffrn_orient_matrix_UB_22 0.0093797000
_diffrn_orient_matrix_UB_23 0.0051590000
_diffrn_orient_matrix_UB_31 -0.0063863000
_diffrn_orient_matrix_UB_32 0.0118235000
_diffrn_orient_matrix_UB_33 -0.0282647000
_diffrn_radiation_monochromator mirror
_diffrn_radiation_probe x-ray
_diffrn_radiation_type 'Mo K\a'
_diffrn_radiation_wavelength 0.71073
_diffrn_reflns_av_R_equivalents 0.0307
_diffrn_reflns_av_unetI/netI 0.0375
_diffrn_reflns_Laue_measured_fraction_full 0.997
_diffrn_reflns_Laue_measured_fraction_max 0.898
_diffrn_reflns_limit_h_max 21
_diffrn_reflns_limit_h_min -21
_diffrn_reflns_limit_k_max 25
_diffrn_reflns_limit_k_min -27
_diffrn_reflns_limit_l_max 32
_diffrn_reflns_limit_l_min -30
_diffrn_reflns_number 31923
_diffrn_reflns_point_group_measured_fraction_full 0.997
_diffrn_reflns_point_group_measured_fraction_max 0.898
_diffrn_reflns_theta_full 25.242
_diffrn_reflns_theta_max 28.864
_diffrn_reflns_theta_min 3.291
_diffrn_source 'micro-focus sealed X-ray tube'
_diffrn_source_type 'SuperNova (Mo) X-ray Source'
_exptl_absorpt_coefficient_mu 0.973
_exptl_absorpt_correction_T_max 1.00000
_exptl_absorpt_correction_T_min 0.75990
_exptl_absorpt_correction_type multi-scan
_exptl_absorpt_process_details
;
CrysAlisPro 1.171.41.104a (Rigaku Oxford Diffraction, 2021)
Empirical absorption correction using spherical harmonics,
implemented in SCALE3 ABSPACK scaling algorithm.
;
_exptl_crystal_colour Brown
_exptl_crystal_density_diffrn 1.430
_exptl_crystal_description strip
_exptl_crystal_F_000 3520
_exptl_crystal_size_max 0.19
_exptl_crystal_size_mid 0.16
_exptl_crystal_size_min 0.09
_refine_diff_density_max 0.712
_refine_diff_density_min -0.379
_refine_diff_density_rms 0.061
_refine_ls_extinction_method none
_refine_ls_goodness_of_fit_ref 1.063
_refine_ls_hydrogen_treatment constr
_refine_ls_matrix_type full
_refine_ls_number_parameters 531
_refine_ls_number_reflns 9369
_refine_ls_number_restraints 1
_refine_ls_restrained_S_all 1.063
_refine_ls_R_factor_all 0.0647
_refine_ls_R_factor_gt 0.0445
_refine_ls_shift/su_max 0.001
_refine_ls_shift/su_mean 0.000
_refine_ls_structure_factor_coef Fsqd
_refine_ls_weighting_details 'w=1/[\s^2^(Fo^2^)+(0.0399P)^2^+15.2107P] where P=(Fo^2^+2Fc^2^)/3'
_refine_ls_weighting_scheme calc
_refine_ls_wR_factor_gt 0.1063
_refine_ls_wR_factor_ref 0.1165
_reflns_Friedel_coverage 0.000
_reflns_number_gt 7209
_reflns_number_total 9369
_reflns_threshold_expression 'I > 2\s(I)'
_cod_data_source_file d3ce00007a3.cif
_cod_data_source_block ls-557-zn-bpa_auto
_cod_depositor_comments 'Adding full bibliography for 7246258--7246261.cif.'
_cod_original_formula_sum 'C45 H34 N5 O7 Zn1.50'
_cod_database_code 7246258
_shelx_shelxl_version_number 2018/3
_shelx_space_group_comment
;
The symmetry employed for this shelxl refinement is uniquely defined
by the following loop, which should always be used as a source of
symmetry information in preference to the above space-group names.
They are only intended as comments.
;
_reflns_odcompleteness_completeness 99.73
_reflns_odcompleteness_iscentric 1
_reflns_odcompleteness_theta 26.32
_olex2_refinement_description
;
1. Fixed Uiso
 At 1.2 times of:
  All C(H) groups, All C(H,H) groups
 At 1.5 times of:
  All O(H,H) groups
2. Restrained distances
 Zn01-H00A \\sim Zn01-H00B
 with sigma of 0.02
3.a Free rotating group:
 O007(H00A,H00B)
3.b Secondary CH2 refined with riding coordinates:
 C019(H01A,H01B), C01C(H01D,H01E)
3.c Aromatic/amide H refined with riding coordinates:
 C00H(H00H), C00K(H00K), C00R(H00R), C00T(H00T), C00U(H00U), C00V(H00V),
 C00X(H00X), C00Y(H00Y), C00Z(H00Z), C010(H010), C012(H012), C013(H013),
 C014(H014), C015(H015), C016(H016), C017(H017), C01A(H01C), C01D(H01F),
 C01E(H01G), C01F(H01H), C01G(H01I), C01H(H01J), C01I(H01K), C01J(H01L),
 C01K(H01M), C01L(H01N), C01M(H01O), C01N(H01P)
;
_olex2_submission_special_instructions 'No special instructions were received'
_oxdiff_exptl_absorpt_empirical_details
;
Empirical correction (ABSPACK) includes:
- Absorption correction using spherical harmonics
- Frame scaling
;
_oxdiff_exptl_absorpt_empirical_full_max 1.269
_oxdiff_exptl_absorpt_empirical_full_min 0.611

loop_
_space_group_symop_operation_xyz
'x, y, z'
'-x, y, -z+1/2'
'x+1/2, y+1/2, z'
'-x+1/2, y+1/2, -z+1/2'
'-x, -y, -z'
'x, -y, z-1/2'
'-x+1/2, -y+1/2, -z'
'x+1/2, -y+1/2, z-1/2'

loop_
_atom_site_label
_atom_site_type_symbol
_atom_site_fract_x
_atom_site_fract_y
_atom_site_fract_z
_atom_site_U_iso_or_equiv
_atom_site_adp_type
_atom_site_occupancy
_atom_site_site_symmetry_order
_atom_site_calc_flag
_atom_site_refinement_flags_posn
_atom_site_refinement_flags_adp
_atom_site_refinement_flags_occupancy
_atom_site_disorder_assembly
_atom_site_disorder_group
Zn01 Zn 0.65547(2) 0.42054(2) 0.39171(2) 0.03289(9) Uani 1 1 d D . . . .
Zn02 Zn 0.000000 0.75221(2) 0.250000 0.03864(12) Uani 1 2 d S T P . .
O003 O 0.34602(12) 0.67386(10) 0.58505(8) 0.0391(4) Uani 1 1 d . . . . .
O004 O 0.72874(12) 0.49093(10) 0.42045(8) 0.0403(5) Uani 1 1 d . . . . .
O005 O 0.38499(14) 0.61035(10) 0.51768(8) 0.0466(5) Uani 1 1 d . . . . .
O006 O 0.10712(12) 0.83643(10) 0.23563(8) 0.0437(5) Uani 1 1 d . . . . .
O007 O 0.68286(13) 0.41555(13) 0.31009(9) 0.0525(6) Uani 1 1 d G . . . .
H00A H 0.671548 0.380336 0.291224 0.079 Uiso 1 1 d DG U . . .
H00B H 0.731456 0.423440 0.304536 0.079 Uiso 1 1 d DG U . . .
O008 O 0.03012(12) 0.77953(11) 0.17432(9) 0.0492(5) Uani 1 1 d . . . . .
N009 N 0.54786(13) 0.46756(11) 0.37587(9) 0.0311(5) Uani 1 1 d . . . . .
O00A O 0.81165(13) 0.47838(11) 0.35236(10) 0.0525(6) Uani 1 1 d . . . . .
N00B N 0.09164(14) 0.68640(12) 0.27394(10) 0.0392(5) Uani 1 1 d . . . . .
N00C N 0.44892(15) 0.77060(12) 0.36048(10) 0.0420(6) Uani 1 1 d . . . . .
N00D N 0.32968(16) 0.56939(14) 0.35174(11) 0.0498(7) Uani 1 1 d . . . . .
N00E N 0.29385(16) 0.56571(14) 0.30508(12) 0.0524(7) Uani 1 1 d . . . . .
C00F C 0.36870(15) 0.66646(14) 0.53506(11) 0.0323(6) Uani 1 1 d . . . . .
C00G C 0.37313(14) 0.72672(13) 0.49823(11) 0.0304(5) Uani 1 1 d . . . . .
C00H C 0.40921(15) 0.72135(13) 0.44783(11) 0.0325(6) Uani 1 1 d . . . . .
H00H H 0.432799 0.681327 0.438686 0.039 Uiso 1 1 calc R U . . .
C00I C 0.38730(15) 0.83726(14) 0.27875(11) 0.0345(6) Uani 1 1 d . . . . .
C00J C 0.72215(16) 0.65141(13) 0.39488(12) 0.0345(6) Uani 1 1 d . . . . .
C00K C 0.60143(17) 0.63908(14) 0.33274(12) 0.0393(6) Uani 1 1 d . . . . .
H00K H 0.573858 0.616922 0.302668 0.047 Uiso 1 1 calc R U . . .
C00L C 0.12982(17) 0.84458(13) 0.13622(11) 0.0347(6) Uani 1 1 d . . . . .
C00M C 0.56404(16) 0.69056(14) 0.35930(11) 0.0354(6) Uani 1 1 d . . . . .
C00N C 0.40269(16) 0.53166(14) 0.35765(12) 0.0363(6) Uani 1 1 d . . . . .
C00O C 0.78806(16) 0.50794(13) 0.39365(12) 0.0351(6) Uani 1 1 d . . . . .
C00P C 0.08813(16) 0.81874(14) 0.18566(11) 0.0359(6) Uani 1 1 d . . . . .
C00Q C 0.26850(16) 0.85552(14) 0.18898(11) 0.0342(6) Uani 1 1 d . . . . .
C00R C 0.67878(17) 0.62002(14) 0.35003(12) 0.0377(6) Uani 1 1 d . . . . .
H00R H 0.702299 0.585441 0.331220 0.045 Uiso 1 1 calc R U . . .
C00S C 0.41085(15) 0.77514(14) 0.41029(11) 0.0340(6) Uani 1 1 d . . . . .
C00T C 0.50402(16) 0.46272(14) 0.32602(11) 0.0347(6) Uani 1 1 d . . . . .
H00T H 0.523636 0.437014 0.297520 0.042 Uiso 1 1 calc R U . . .
C00U C 0.33893(16) 0.78595(14) 0.51337(12) 0.0375(6) Uani 1 1 d . . . . .
H00U H 0.316061 0.789942 0.547779 0.045 Uiso 1 1 calc R U . . .
C00V C 0.37328(17) 0.83376(14) 0.42539(12) 0.0397(6) Uani 1 1 d . . . . .
H00V H 0.371122 0.869747 0.400617 0.048 Uiso 1 1 calc R U . . .
C00W C 0.20964(17) 0.86440(14) 0.13882(11) 0.0371(6) Uani 1 1 d . . . . .
C00X C 0.44606(18) 0.53633(14) 0.40958(12) 0.0413(7) Uani 1 1 d . . . . .
H00X H 0.426931 0.560804 0.439007 0.050 Uiso 1 1 calc R U . . .
C00Y C 0.68411(18) 0.70353(15) 0.42076(12) 0.0424(7) Uani 1 1 d . . . . .
H00Y H 0.711587 0.726076 0.450661 0.051 Uiso 1 1 calc R U . . .
C00Z C 0.32071(17) 0.90621(14) 0.20639(12) 0.0387(6) Uani 1 1 d . . . . .
H00Z H 0.316308 0.947096 0.188049 0.046 Uiso 1 1 calc R U . . .
C010 C 0.08188(19) 0.85117(15) 0.08523(12) 0.0426(7) Uani 1 1 d . . . . .
H010 H 0.029149 0.836330 0.083258 0.051 Uiso 1 1 calc R U . . .
C011 C 0.22390(17) 0.60678(15) 0.29787(13) 0.0426(7) Uani 1 1 d . . . . .
C012 C 0.43155(17) 0.49392(14) 0.31510(12) 0.0382(6) Uani 1 1 d . . . . .
H012 H 0.402745 0.489723 0.279983 0.046 Uiso 1 1 calc R U . . .
C013 C 0.37929(16) 0.89746(14) 0.25044(12) 0.0369(6) Uani 1 1 d . . . . .
H013 H 0.413639 0.932373 0.261144 0.044 Uiso 1 1 calc R U . . .
C014 C 0.51821(18) 0.50388(14) 0.41666(12) 0.0396(6) Uani 1 1 d . . . . .
H014 H 0.547916 0.507327 0.451493 0.048 Uiso 1 1 calc R U . . .
C015 C 0.33465(17) 0.78696(15) 0.26197(13) 0.0425(7) Uani 1 1 d . . . . .
H015 H 0.338351 0.746438 0.280932 0.051 Uiso 1 1 calc R U . . .
C016 C 0.27657(17) 0.79535(15) 0.21767(12) 0.0400(6) Uani 1 1 d . . . . .
H016 H 0.242478 0.760281 0.206931 0.048 Uiso 1 1 calc R U . . .
C017 C 0.60667(18) 0.72278(15) 0.40333(13) 0.0430(7) Uani 1 1 d . . . . .
H017 H 0.583218 0.757845 0.421560 0.052 Uiso 1 1 calc R U . . .
C018 C 0.80567(17) 0.63298(14) 0.41459(13) 0.0390(6) Uani 1 1 d . . . . .
C019 C 0.45628(17) 0.82781(16) 0.32420(12) 0.0439(7) Uani 1 1 d . . . . .
H01A H 0.505681 0.823827 0.305688 0.053 Uiso 1 1 calc R U . . .
H01B H 0.460481 0.867352 0.347741 0.053 Uiso 1 1 calc R U . . .
C01A C 0.33935(17) 0.83916(14) 0.47639(13) 0.0413(7) Uani 1 1 d . . . . .
H01C H 0.316367 0.879239 0.486094 0.050 Uiso 1 1 calc R U . . .
C01B C 0.83521(17) 0.56800(15) 0.41437(14) 0.0440(7) Uani 1 1 d . . . . .
C01C C 0.47819(17) 0.70794(16) 0.34030(12) 0.0421(7) Uani 1 1 d . . . . .
H01D H 0.472671 0.708507 0.299138 0.050 Uiso 1 1 calc R U . . .
H01E H 0.443979 0.672750 0.352607 0.050 Uiso 1 1 calc R U . . .
C01D C 0.20955(19) 0.66030(17) 0.33263(13) 0.0495(8) Uani 1 1 d . . . . .
H01F H 0.244508 0.670177 0.364067 0.059 Uiso 1 1 calc R U . . .
C01E C 0.10675(18) 0.63486(16) 0.24083(13) 0.0459(7) Uani 1 1 d . . . . .
H01G H 0.071572 0.626482 0.209172 0.055 Uiso 1 1 calc R U . . .
C01F C 0.14231(19) 0.69852(16) 0.31955(14) 0.0495(8) Uani 1 1 d . . . . .
H01H H 0.131750 0.733897 0.343152 0.059 Uiso 1 1 calc R U . . .
C01G C 0.17161(18) 0.59361(16) 0.25116(13) 0.0469(7) Uani 1 1 d . . . . .
H01I H 0.180004 0.557881 0.227389 0.056 Uiso 1 1 calc R U . . .
C01H C 0.2380(2) 0.89279(18) 0.09003(12) 0.0522(8) Uani 1 1 d . . . . .
H01J H 0.291023 0.906831 0.091021 0.063 Uiso 1 1 calc R U . . .
C01I C 0.1111(2) 0.87909(17) 0.03805(13) 0.0538(9) Uani 1 1 d . . . . .
H01K H 0.078224 0.883504 0.004661 0.065 Uiso 1 1 calc R U . . .
C01J C 0.8584(2) 0.68318(17) 0.43394(17) 0.0619(10) Uani 1 1 d . . . . .
H01L H 0.840178 0.726850 0.433926 0.074 Uiso 1 1 calc R U . . .
C01K C 0.1889(2) 0.9004(2) 0.04041(13) 0.0607(10) Uani 1 1 d . . . . .
H01M H 0.208831 0.919936 0.008775 0.073 Uiso 1 1 calc R U . . .
C01L C 0.9144(2) 0.5555(2) 0.4327(2) 0.0800(14) Uani 1 1 d . . . . .
H01N H 0.933888 0.512264 0.431995 0.096 Uiso 1 1 calc R U . . .
C01M C 0.9365(2) 0.6701(2) 0.4530(2) 0.0902(16) Uani 1 1 d . . . . .
H01O H 0.969963 0.704409 0.466558 0.108 Uiso 1 1 calc R U . . .
C01N C 0.9649(2) 0.6062(2) 0.4521(3) 0.107(2) Uani 1 1 d . . . . .
H01P H 1.017879 0.597135 0.464468 0.128 Uiso 1 1 calc R U . . .

loop_
_atom_site_aniso_label
_atom_site_aniso_U_11
_atom_site_aniso_U_22
_atom_site_aniso_U_33
_atom_site_aniso_U_23
_atom_site_aniso_U_13
_atom_site_aniso_U_12
Zn01 0.03312(17) 0.03305(17) 0.03231(16) -0.00038(13) 0.00146(12) -0.00244(13)
Zn02 0.0338(2) 0.0379(3) 0.0438(3) 0.000 -0.00017(19) 0.000
O003 0.0459(11) 0.0405(11) 0.0314(9) 0.0022(8) 0.0064(8) 0.0016(9)
O004 0.0389(10) 0.0422(11) 0.0395(10) -0.0024(9) 0.0011(8) -0.0105(9)
O005 0.0698(15) 0.0324(11) 0.0385(11) 0.0019(9) 0.0107(10) 0.0031(10)
O006 0.0489(12) 0.0506(12) 0.0321(10) -0.0032(9) 0.0059(9) -0.0057(10)
O007 0.0483(13) 0.0719(16) 0.0390(11) -0.0144(11) 0.0133(10) -0.0156(12)
O008 0.0409(12) 0.0605(14) 0.0452(12) -0.0027(10) -0.0021(9) -0.0111(11)
N009 0.0324(11) 0.0293(11) 0.0315(11) -0.0012(9) 0.0024(9) -0.0011(9)
O00A 0.0473(12) 0.0474(13) 0.0646(14) -0.0116(11) 0.0162(11) -0.0063(10)
N00B 0.0359(12) 0.0370(13) 0.0443(13) -0.0032(11) 0.0002(10) 0.0053(10)
N00C 0.0450(14) 0.0453(14) 0.0367(12) 0.0140(11) 0.0091(10) 0.0120(12)
N00D 0.0473(15) 0.0571(17) 0.0447(14) -0.0061(12) 0.0015(12) 0.0172(13)
N00E 0.0449(15) 0.0552(17) 0.0559(17) -0.0129(13) -0.0024(13) 0.0170(13)
C00F 0.0273(12) 0.0369(15) 0.0321(13) 0.0022(11) -0.0013(10) -0.0032(11)
C00G 0.0247(12) 0.0325(14) 0.0333(13) 0.0010(11) -0.0014(10) -0.0028(10)
C00H 0.0300(13) 0.0297(13) 0.0375(14) 0.0033(11) 0.0007(11) 0.0037(11)
C00I 0.0310(13) 0.0401(15) 0.0336(13) 0.0080(11) 0.0094(11) 0.0040(12)
C00J 0.0349(14) 0.0275(13) 0.0409(14) 0.0065(11) 0.0020(11) -0.0032(11)
C00K 0.0416(16) 0.0370(15) 0.0384(15) 0.0000(12) -0.0015(12) 0.0002(13)
C00L 0.0417(15) 0.0319(14) 0.0306(13) -0.0028(11) 0.0038(11) 0.0103(12)
C00M 0.0374(14) 0.0369(15) 0.0326(13) 0.0096(11) 0.0069(11) 0.0029(12)
C00N 0.0375(14) 0.0306(14) 0.0414(15) 0.0003(12) 0.0064(12) 0.0038(12)
C00O 0.0312(13) 0.0274(13) 0.0454(15) 0.0050(12) -0.0047(12) 0.0007(11)
C00P 0.0322(14) 0.0369(15) 0.0382(15) 0.0005(12) 0.0011(11) 0.0075(12)
C00Q 0.0323(13) 0.0376(15) 0.0335(13) 0.0025(11) 0.0077(11) 0.0069(12)
C00R 0.0409(15) 0.0311(14) 0.0415(15) -0.0004(12) 0.0062(12) 0.0032(12)
C00S 0.0264(12) 0.0390(15) 0.0359(14) 0.0070(12) -0.0010(10) 0.0031(11)
C00T 0.0364(14) 0.0361(15) 0.0314(13) -0.0049(11) 0.0018(11) 0.0008(12)
C00U 0.0331(14) 0.0402(16) 0.0390(15) -0.0036(12) 0.0024(11) 0.0018(12)
C00V 0.0368(15) 0.0336(15) 0.0481(16) 0.0121(13) 0.0000(12) 0.0046(12)
C00W 0.0395(15) 0.0419(16) 0.0305(13) 0.0009(12) 0.0058(11) 0.0088(13)
C00X 0.0532(18) 0.0358(15) 0.0353(14) -0.0064(12) 0.0050(13) 0.0075(14)
C00Y 0.0458(17) 0.0375(16) 0.0429(16) -0.0040(13) -0.0023(13) -0.0011(13)
C00Z 0.0397(15) 0.0347(15) 0.0422(15) 0.0105(12) 0.0067(12) 0.0062(12)
C010 0.0454(16) 0.0434(17) 0.0378(15) -0.0044(13) -0.0039(12) 0.0129(14)
C011 0.0373(15) 0.0418(16) 0.0489(17) -0.0019(13) 0.0043(13) 0.0072(13)
C012 0.0378(15) 0.0414(16) 0.0347(14) -0.0032(12) -0.0020(12) 0.0030(13)
C013 0.0343(14) 0.0350(15) 0.0420(15) 0.0045(12) 0.0067(12) 0.0003(12)
C014 0.0505(17) 0.0344(15) 0.0329(14) -0.0035(12) -0.0027(12) 0.0011(13)
C015 0.0386(15) 0.0377(16) 0.0514(17) 0.0174(13) 0.0056(13) 0.0026(13)
C016 0.0371(15) 0.0360(15) 0.0464(16) 0.0038(13) 0.0012(12) 0.0001(12)
C017 0.0459(17) 0.0377(16) 0.0454(16) -0.0030(13) 0.0043(13) 0.0090(13)
C018 0.0336(14) 0.0321(15) 0.0507(17) 0.0013(12) -0.0002(12) -0.0080(12)
C019 0.0364(15) 0.0529(18) 0.0428(16) 0.0175(14) 0.0048(12) -0.0011(14)
C01A 0.0391(15) 0.0311(14) 0.0534(17) -0.0006(13) 0.0018(13) 0.0078(12)
C01B 0.0310(14) 0.0374(16) 0.0624(19) -0.0011(14) -0.0042(13) -0.0057(12)
C01C 0.0422(16) 0.0526(18) 0.0316(14) 0.0046(13) 0.0043(12) 0.0077(14)
C01D 0.0464(17) 0.0545(19) 0.0457(17) -0.0085(15) -0.0076(14) 0.0117(15)
C01E 0.0396(16) 0.0507(18) 0.0462(17) -0.0090(14) -0.0028(13) 0.0031(14)
C01F 0.0508(18) 0.0449(18) 0.0516(18) -0.0113(15) -0.0024(15) 0.0097(15)
C01G 0.0445(17) 0.0457(18) 0.0504(18) -0.0118(14) 0.0036(14) 0.0075(14)
C01H 0.0514(19) 0.069(2) 0.0375(16) 0.0096(15) 0.0118(14) 0.0076(17)
C01I 0.069(2) 0.060(2) 0.0315(15) 0.0034(14) -0.0037(15) 0.0185(18)
C01J 0.0480(19) 0.0371(17) 0.099(3) -0.0044(18) -0.0027(19) -0.0108(15)
C01K 0.077(3) 0.075(3) 0.0315(15) 0.0098(16) 0.0141(16) 0.011(2)
C01L 0.0392(19) 0.047(2) 0.148(4) -0.009(2) -0.027(2) 0.0020(17)
C01M 0.048(2) 0.059(3) 0.159(5) -0.022(3) -0.020(3) -0.020(2)
C01N 0.043(2) 0.076(3) 0.193(6) -0.020(3) -0.040(3) -0.005(2)

loop_
_atom_type_symbol
_atom_type_description
_atom_type_scat_dispersion_real
_atom_type_scat_dispersion_imag
_atom_type_scat_source
C C 0.0033 0.0016 'International Tables Vol C Tables 4.2.6.8 and 6.1.1.4'
H H 0.0000 0.0000 'International Tables Vol C Tables 4.2.6.8 and 6.1.1.4'
N N 0.0061 0.0033 'International Tables Vol C Tables 4.2.6.8 and 6.1.1.4'
O O 0.0106 0.0060 'International Tables Vol C Tables 4.2.6.8 and 6.1.1.4'
Zn Zn 0.2839 1.4301 'International Tables Vol C Tables 4.2.6.8 and 6.1.1.4'

loop_
_geom_angle_atom_site_label_1
_geom_angle_atom_site_label_2
_geom_angle_atom_site_label_3
_geom_angle
_geom_angle_site_symmetry_1
_geom_angle_site_symmetry_3
_geom_angle_publ_flag
O003 Zn01 O005 59.23(7) 5_666 5_666 ?
O003 Zn01 O007 103.09(9) 5_666 . ?
O003 Zn01 N009 117.69(8) 5_666 . ?
O003 Zn01 C00F 30.11(8) 5_666 5_666 ?
O004 Zn01 O003 128.25(8) . 5_666 ?
O004 Zn01 O005 95.29(8) . 5_666 ?
O004 Zn01 O007 100.55(9) . . ?
O004 Zn01 N009 104.35(9) . . ?
O004 Zn01 C00F 113.25(8) . 5_666 ?
O005 Zn01 C00F 29.14(7) 5_666 5_666 ?
O007 Zn01 O005 161.59(9) . 5_666 ?
O007 Zn01 N009 96.45(9) . . ?
O007 Zn01 C00F 133.10(10) . 5_666 ?
N009 Zn01 O005 88.58(8) . 5_666 ?
N009 Zn01 C00F 105.05(8) . 5_666 ?
O008 Zn02 O008 147.69(14) . 2 ?
O008 Zn02 N00B 100.82(9) 2 2 ?
O008 Zn02 N00B 100.82(9) . . ?
O008 Zn02 N00B 99.67(9) . 2 ?
O008 Zn02 N00B 99.67(9) 2 . ?
O008 Zn02 C00P 28.50(8) 2 2 ?
O008 Zn02 C00P 28.50(8) . . ?
O008 Zn02 C00P 126.15(9) 2 . ?
O008 Zn02 C00P 126.15(9) . 2 ?
N00B Zn02 N00B 100.54(13) 2 . ?
N00B Zn02 C00P 92.64(9) 2 2 ?
N00B Zn02 C00P 128.14(9) 2 . ?
N00B Zn02 C00P 128.15(9) . 2 ?
N00B Zn02 C00P 92.64(9) . . ?
C00P Zn02 C00P 117.44(12) 2 . ?
C00F O003 Zn01 99.00(17) . 5_666 ?
C00O O004 Zn01 121.07(18) . . ?
C00F O005 Zn01 81.56(15) . 5_666 ?
Zn01 O007 H00A 118.9 . . ?
Zn01 O007 H00B 115.6 . . ?
H00A O007 H00B 104.5 . . ?
C00P O008 Zn02 103.26(17) . . ?
C00T N009 Zn01 122.71(18) . . ?
C014 N009 Zn01 119.60(18) . . ?
C014 N009 C00T 117.7(2) . . ?
C01E N00B Zn02 120.5(2) . . ?
C01E N00B C01F 118.4(3) . . ?
C01F N00B Zn02 120.7(2) . . ?
C00S N00C C019 121.2(2) . . ?
C00S N00C C01C 121.9(2) . . ?
C019 N00C C01C 116.8(2) . . ?
N00E N00D C00N 114.3(2) . . ?
N00D N00E C011 114.4(3) . . ?
O003 C00F Zn01 50.89(13) . 5_666 ?
O003 C00F C00G 118.4(2) . . ?
O005 C00F Zn01 69.30(15) . 5_666 ?
O005 C00F O003 120.1(2) . . ?
O005 C00F C00G 121.5(2) . . ?
C00G C00F Zn01 168.73(19) . 5_666 ?
C00H C00G C00F 118.9(2) . . ?
C00U C00G C00F 120.4(2) . . ?
C00U C00G C00H 120.6(3) . . ?
C00G C00H H00H 119.4 . . ?
C00G C00H C00S 121.2(2) . . ?
C00S C00H H00H 119.4 . . ?
C013 C00I C019 119.2(3) . . ?
C015 C00I C013 117.9(3) . . ?
C015 C00I C019 122.8(3) . . ?
C00R C00J C00Y 116.6(3) . . ?
C00R C00J C018 123.2(3) . . ?
C00Y C00J C018 120.1(3) . . ?
C00M C00K H00K 119.3 . . ?
C00R C00K H00K 119.3 . . ?
C00R C00K C00M 121.4(3) . . ?
C00W C00L C00P 124.7(2) . . ?
C00W C00L C010 119.6(3) . . ?
C010 C00L C00P 115.6(3) . . ?
C00K C00M C01C 119.4(3) . . ?
C017 C00M C00K 117.9(3) . . ?
C017 C00M C01C 122.6(3) . . ?
C00X C00N N00D 115.8(2) . . ?
C012 C00N N00D 124.4(3) . . ?
C012 C00N C00X 119.8(3) . . ?
O004 C00O C01B 117.8(3) . . ?
O00A C00O O004 125.4(3) . . ?
O00A C00O C01B 116.8(3) . . ?
O006 C00P Zn02 72.82(15) . . ?
O006 C00P O008 120.8(3) . . ?
O006 C00P C00L 122.5(3) . . ?
O008 C00P Zn02 48.24(14) . . ?
O008 C00P C00L 116.7(2) . . ?
C00L C00P Zn02 164.4(2) . . ?
C00Z C00Q C00W 120.7(2) . . ?
C00Z C00Q C016 117.5(3) . . ?
C016 C00Q C00W 121.7(3) . . ?
C00J C00R H00R 119.3 . . ?
C00K C00R C00J 121.4(3) . . ?
C00K C00R H00R 119.3 . . ?
N00C C00S C00H 121.4(2) . . ?
N00C C00S C00V 121.3(2) . . ?
C00V C00S C00H 117.3(2) . . ?
N009 C00T H00T 118.5 . . ?
N009 C00T C012 123.1(2) . . ?
C012 C00T H00T 118.5 . . ?
C00G C00U H00U 120.6 . . ?
C00G C00U C01A 118.7(3) . . ?
C01A C00U H00U 120.6 . . ?
C00S C00V H00V 119.5 . . ?
C01A C00V C00S 121.1(3) . . ?
C01A C00V H00V 119.5 . . ?
C00L C00W C00Q 124.9(2) . . ?
C00L C00W C01H 117.9(3) . . ?
C01H C00W C00Q 117.2(3) . . ?
C00N C00X H00X 120.9 . . ?
C014 C00X C00N 118.2(3) . . ?
C014 C00X H00X 120.9 . . ?
C00J C00Y H00Y 119.0 . . ?
C017 C00Y C00J 122.0(3) . . ?
C017 C00Y H00Y 119.0 . . ?
C00Q C00Z H00Z 119.2 . . ?
C013 C00Z C00Q 121.6(3) . . ?
C013 C00Z H00Z 119.2 . . ?
C00L C010 H010 119.3 . . ?
C01I C010 C00L 121.4(3) . . ?
C01I C010 H010 119.3 . . ?
C01D C011 N00E 123.8(3) . . ?
C01G C011 N00E 116.5(3) . . ?
C01G C011 C01D 119.6(3) . . ?
C00N C012 H012 120.9 . . ?
C00T C012 C00N 118.1(3) . . ?
C00T C012 H012 120.9 . . ?
C00I C013 H013 119.7 . . ?
C00Z C013 C00I 120.7(3) . . ?
C00Z C013 H013 119.7 . . ?
N009 C014 C00X 123.1(3) . . ?
N009 C014 H014 118.4 . . ?
C00X C014 H014 118.4 . . ?
C00I C015 H015 119.2 . . ?
C00I C015 C016 121.6(3) . . ?
C016 C015 H015 119.2 . . ?
C00Q C016 H016 119.6 . . ?
C015 C016 C00Q 120.8(3) . . ?
C015 C016 H016 119.6 . . ?
C00M C017 C00Y 120.7(3) . . ?
C00M C017 H017 119.7 . . ?
C00Y C017 H017 119.7 . . ?
C01B C018 C00J 123.8(2) . . ?
C01J C018 C00J 118.5(3) . . ?
C01J C018 C01B 117.6(3) . . ?
N00C C019 C00I 114.9(2) . . ?
N00C C019 H01A 108.5 . . ?
N00C C019 H01B 108.5 . . ?
C00I C019 H01A 108.5 . . ?
C00I C019 H01B 108.5 . . ?
H01A C019 H01B 107.5 . . ?
C00U C01A H01C 119.5 . . ?
C00V C01A C00U 121.0(3) . . ?
C00V C01A H01C 119.5 . . ?
C018 C01B C00O 125.1(3) . . ?
C01L C01B C00O 114.9(3) . . ?
C01L C01B C018 119.9(3) . . ?
N00C C01C C00M 116.3(3) . . ?
N00C C01C H01D 108.2 . . ?
N00C C01C H01E 108.2 . . ?
C00M C01C H01D 108.2 . . ?
C00M C01C H01E 108.2 . . ?
H01D C01C H01E 107.4 . . ?
C011 C01D H01F 120.7 . . ?
C01F C01D C011 118.5(3) . . ?
C01F C01D H01F 120.7 . . ?
N00B C01E H01G 118.3 . . ?
N00B C01E C01G 123.3(3) . . ?
C01G C01E H01G 118.3 . . ?
N00B C01F C01D 122.2(3) . . ?
N00B C01F H01H 118.9 . . ?
C01D C01F H01H 118.9 . . ?
C011 C01G H01I 121.0 . . ?
C01E C01G C011 118.0(3) . . ?
C01E C01G H01I 121.0 . . ?
C00W C01H H01J 119.2 . . ?
C01K C01H C00W 121.5(3) . . ?
C01K C01H H01J 119.2 . . ?
C010 C01I H01K 120.2 . . ?
C01K C01I C010 119.7(3) . . ?
C01K C01I H01K 120.2 . . ?
C018 C01J H01L 119.0 . . ?
C01M C01J C018 122.0(3) . . ?
C01M C01J H01L 119.0 . . ?
C01H C01K H01M 120.0 . . ?
C01I C01K C01H 119.9(3) . . ?
C01I C01K H01M 120.0 . . ?
C01B C01L H01N 119.5 . . ?
C01N C01L C01B 121.1(4) . . ?
C01N C01L H01N 119.5 . . ?
C01J C01M H01O 120.1 . . ?
C01N C01M C01J 119.8(3) . . ?
C01N C01M H01O 120.1 . . ?
C01L C01N H01P 120.2 . . ?
C01M C01N C01L 119.6(4) . . ?
C01M C01N H01P 120.2 . . ?

loop_
_geom_bond_atom_site_label_1
_geom_bond_atom_site_label_2
_geom_bond_distance
_geom_bond_site_symmetry_2
_geom_bond_publ_flag
Zn01 O003 1.9775(19) 5_666 ?
Zn01 O004 1.9595(19) . ?
Zn01 O005 2.3805(19) 5_666 ?
Zn01 O007 2.021(2) . ?
Zn01 N009 2.043(2) . ?
Zn01 C00F 2.517(3) 5_666 ?
Zn02 O008 1.975(2) . ?
Zn02 O008 1.975(2) 2 ?
Zn02 N00B 2.071(2) 2 ?
Zn02 N00B 2.071(2) . ?
Zn02 C00P 2.577(3) 2 ?
Zn02 C00P 2.577(3) . ?
O003 C00F 1.279(3) . ?
O004 C00O 1.268(3) . ?
O005 C00F 1.239(3) . ?
O006 C00P 1.250(3) . ?
O007 H00A 0.8503 . ?
O007 H00B 0.8499 . ?
O008 C00P 1.263(3) . ?
N009 C00T 1.341(3) . ?
N009 C014 1.337(3) . ?
O00A C00O 1.235(3) . ?
N00B C01E 1.335(4) . ?
N00B C01F 1.340(4) . ?
N00C C00S 1.386(3) . ?
N00C C019 1.446(4) . ?
N00C C01C 1.447(4) . ?
N00D N00E 1.215(3) . ?
N00D C00N 1.437(4) . ?
N00E C011 1.433(4) . ?
C00F C00G 1.498(4) . ?
C00G C00H 1.383(4) . ?
C00G C00U 1.382(4) . ?
C00H H00H 0.9300 . ?
C00H C00S 1.401(4) . ?
C00I C013 1.385(4) . ?
C00I C015 1.379(4) . ?
C00I C019 1.525(4) . ?
C00J C00R 1.388(4) . ?
C00J C00Y 1.394(4) . ?
C00J C018 1.486(4) . ?
C00K H00K 0.9300 . ?
C00K C00M 1.386(4) . ?
C00K C00R 1.381(4) . ?
C00L C00P 1.502(4) . ?
C00L C00W 1.392(4) . ?
C00L C010 1.400(4) . ?
C00M C017 1.376(4) . ?
C00M C01C 1.513(4) . ?
C00N C00X 1.379(4) . ?
C00N C012 1.378(4) . ?
C00O C01B 1.504(4) . ?
C00Q C00W 1.491(4) . ?
C00Q C00Z 1.384(4) . ?
C00Q C016 1.389(4) . ?
C00R H00R 0.9300 . ?
C00S C00V 1.396(4) . ?
C00T H00T 0.9300 . ?
C00T C012 1.373(4) . ?
C00U H00U 0.9300 . ?
C00U C01A 1.382(4) . ?
C00V H00V 0.9300 . ?
C00V C01A 1.378(4) . ?
C00W C01H 1.404(4) . ?
C00X H00X 0.9300 . ?
C00X C014 1.372(4) . ?
C00Y H00Y 0.9300 . ?
C00Y C017 1.384(4) . ?
C00Z H00Z 0.9300 . ?
C00Z C013 1.384(4) . ?
C010 H010 0.9300 . ?
C010 C01I 1.374(4) . ?
C011 C01D 1.387(4) . ?
C011 C01G 1.379(4) . ?
C012 H012 0.9300 . ?
C013 H013 0.9300 . ?
C014 H014 0.9300 . ?
C015 H015 0.9300 . ?
C015 C016 1.381(4) . ?
C016 H016 0.9300 . ?
C017 H017 0.9300 . ?
C018 C01B 1.398(4) . ?
C018 C01J 1.394(4) . ?
C019 H01A 0.9700 . ?
C019 H01B 0.9700 . ?
C01A H01C 0.9300 . ?
C01B C01L 1.386(4) . ?
C01C H01D 0.9700 . ?
C01C H01E 0.9700 . ?
C01D H01F 0.9300 . ?
C01D C01F 1.378(4) . ?
C01E H01G 0.9300 . ?
C01E C01G 1.373(4) . ?
C01F H01H 0.9300 . ?
C01G H01I 0.9300 . ?
C01H H01J 0.9300 . ?
C01H C01K 1.386(5) . ?
C01I H01K 0.9300 . ?
C01I C01K 1.369(5) . ?
C01J H01L 0.9300 . ?
C01J C01M 1.375(5) . ?
C01K H01M 0.9300 . ?
C01L H01N 0.9300 . ?
C01L C01N 1.379(5) . ?
C01M H01O 0.9300 . ?
C01M C01N 1.370(6) . ?
C01N H01P 0.9300 . ?

loop_
_geom_torsion_atom_site_label_1
_geom_torsion_atom_site_label_2
_geom_torsion_atom_site_label_3
_geom_torsion_atom_site_label_4
_geom_torsion
_geom_torsion_site_symmetry_1
_geom_torsion_site_symmetry_2
_geom_torsion_site_symmetry_3
_geom_torsion_site_symmetry_4
_geom_torsion_publ_flag
Zn01 O003 C00F O005 -2.9(3) 5_666 . . . ?
Zn01 O003 C00F C00G 175.80(19) 5_666 . . . ?
Zn01 O004 C00O O00A -9.3(4) . . . . ?
Zn01 O004 C00O C01B 172.32(18) . . . . ?
Zn01 O005 C00F O003 2.4(2) 5_666 . . . ?
Zn01 O005 C00F C00G -176.3(2) 5_666 . . . ?
Zn01 N009 C00T C012 179.7(2) . . . . ?
Zn01 N009 C014 C00X -179.3(2) . . . . ?
Zn01 C00F C00G C00H -173.1(8) 5_666 . . . ?
Zn01 C00F C00G C00U 4.4(11) 5_666 . . . ?
Zn02 O008 C00P O006 -7.3(3) . . . . ?
Zn02 O008 C00P C00L 175.20(19) . . . . ?
Zn02 N00B C01E C01G 172.9(2) . . . . ?
Zn02 N00B C01F C01D -171.8(3) . . . . ?
O003 C00F C00G C00H 170.0(2) . . . . ?
O003 C00F C00G C00U -12.5(4) . . . . ?
O004 C00O C01B C018 -64.6(4) . . . . ?
O004 C00O C01B C01L 117.3(4) . . . . ?
O005 C00F C00G C00H -11.4(4) . . . . ?
O005 C00F C00G C00U 166.1(3) . . . . ?
N009 C00T C012 C00N -0.3(4) . . . . ?
O00A C00O C01B C018 116.8(3) . . . . ?
O00A C00O C01B C01L -61.3(4) . . . . ?
N00B C01E C01G C011 -0.6(5) . . . . ?
N00C C00S C00V C01A -176.4(3) . . . . ?
N00D N00E C011 C01D 18.4(5) . . . . ?
N00D N00E C011 C01G -165.8(3) . . . . ?
N00D C00N C00X C014 -176.9(3) . . . . ?
N00D C00N C012 C00T 177.2(3) . . . . ?
N00E N00D C00N C00X 178.2(3) . . . . ?
N00E N00D C00N C012 0.0(4) . . . . ?
N00E C011 C01D C01F 176.3(3) . . . . ?
N00E C011 C01G C01E -175.7(3) . . . . ?
C00F C00G C00H C00S 176.3(2) . . . . ?
C00F C00G C00U C01A -175.5(2) . . . . ?
C00G C00H C00S N00C 178.1(2) . . . . ?
C00G C00H C00S C00V -1.2(4) . . . . ?
C00G C00U C01A C00V -0.2(4) . . . . ?
C00H C00G C00U C01A 1.9(4) . . . . ?
C00H C00S C00V C01A 2.9(4) . . . . ?
C00I C015 C016 C00Q -1.0(4) . . . . ?
C00J C00Y C017 C00M 0.1(5) . . . . ?
C00J C018 C01B C00O 1.0(5) . . . . ?
C00J C018 C01B C01L 179.0(3) . . . . ?
C00J C018 C01J C01M 179.8(4) . . . . ?
C00K C00M C017 C00Y -0.8(4) . . . . ?
C00K C00M C01C N00C -166.6(2) . . . . ?
C00L C00W C01H C01K -0.7(5) . . . . ?
C00L C010 C01I C01K 0.7(5) . . . . ?
C00M C00K C00R C00J 0.3(4) . . . . ?
C00N N00D N00E C011 -176.0(3) . . . . ?
C00N C00X C014 N009 -0.7(4) . . . . ?
C00O C01B C01L C01N 179.1(5) . . . . ?
C00P C00L C00W C00Q 7.7(4) . . . . ?
C00P C00L C00W C01H -174.6(3) . . . . ?
C00P C00L C010 C01I 174.8(3) . . . . ?
C00Q C00W C01H C01K 177.1(3) . . . . ?
C00Q C00Z C013 C00I -0.2(4) . . . . ?
C00R C00J C00Y C017 0.8(4) . . . . ?
C00R C00J C018 C01B -34.9(4) . . . . ?
C00R C00J C018 C01J 144.3(3) . . . . ?
C00R C00K C00M C017 0.6(4) . . . . ?
C00R C00K C00M C01C -177.7(3) . . . . ?
C00S N00C C019 C00I -89.9(3) . . . . ?
C00S N00C C01C C00M -91.5(3) . . . . ?
C00S C00V C01A C00U -2.3(4) . . . . ?
C00T N009 C014 C00X -0.5(4) . . . . ?
C00U C00G C00H C00S -1.2(4) . . . . ?
C00W C00L C00P Zn02 -139.2(6) . . . . ?
C00W C00L C00P O006 29.9(4) . . . . ?
C00W C00L C00P O008 -152.6(3) . . . . ?
C00W C00L C010 C01I -2.4(4) . . . . ?
C00W C00Q C00Z C013 -175.6(2) . . . . ?
C00W C00Q C016 C015 176.2(3) . . . . ?
C00W C01H C01K C01I -0.9(6) . . . . ?
C00X C00N C012 C00T -0.9(4) . . . . ?
C00Y C00J C00R C00K -1.0(4) . . . . ?
C00Y C00J C018 C01B 146.6(3) . . . . ?
C00Y C00J C018 C01J -34.1(4) . . . . ?
C00Z C00Q C00W C00L -136.8(3) . . . . ?
C00Z C00Q C00W C01H 45.6(4) . . . . ?
C00Z C00Q C016 C015 0.1(4) . . . . ?
C010 C00L C00P Zn02 43.7(8) . . . . ?
C010 C00L C00P O006 -147.2(3) . . . . ?
C010 C00L C00P O008 30.3(4) . . . . ?
C010 C00L C00W C00Q -175.3(3) . . . . ?
C010 C00L C00W C01H 2.3(4) . . . . ?
C010 C01I C01K C01H 1.0(5) . . . . ?
C011 C01D C01F N00B -1.4(5) . . . . ?
C012 C00N C00X C014 1.4(4) . . . . ?
C013 C00I C015 C016 1.3(4) . . . . ?
C013 C00I C019 N00C 165.7(3) . . . . ?
C014 N009 C00T C012 1.0(4) . . . . ?
C015 C00I C013 C00Z -0.7(4) . . . . ?
C015 C00I C019 N00C -18.2(4) . . . . ?
C016 C00Q C00W C00L 47.3(4) . . . . ?
C016 C00Q C00W C01H -130.3(3) . . . . ?
C016 C00Q C00Z C013 0.5(4) . . . . ?
C017 C00M C01C N00C 15.2(4) . . . . ?
C018 C00J C00R C00K -179.5(3) . . . . ?
C018 C00J C00Y C017 179.3(3) . . . . ?
C018 C01B C01L C01N 0.9(7) . . . . ?
C018 C01J C01M C01N 1.5(8) . . . . ?
C019 N00C C00S C00H -174.8(3) . . . . ?
C019 N00C C00S C00V 4.5(4) . . . . ?
C019 N00C C01C C00M 92.6(3) . . . . ?
C019 C00I C013 C00Z 175.6(3) . . . . ?
C019 C00I C015 C016 -174.9(3) . . . . ?
C01B C018 C01J C01M -0.9(6) . . . . ?
C01B C01L C01N C01M -0.3(9) . . . . ?
C01C N00C C00S C00H 9.5(4) . . . . ?
C01C N00C C00S C00V -171.1(3) . . . . ?
C01C N00C C019 C00I 86.1(3) . . . . ?
C01C C00M C017 C00Y 177.5(3) . . . . ?
C01D C011 C01G C01E 0.3(5) . . . . ?
C01E N00B C01F C01D 1.0(5) . . . . ?
C01F N00B C01E C01G 0.0(5) . . . . ?
C01G C011 C01D C01F 0.7(5) . . . . ?
C01J C018 C01B C00O -178.3(3) . . . . ?
C01J C018 C01B C01L -0.3(5) . . . . ?
C01J C01M C01N C01L -0.9(9) . . . . ?
